data_2019669
loop_
_publ_author_name
'Harvey, Miguel Angel'
'Suarez, Sebasti\'an'
'Cukiernik, Fabio D.'
'Baggio, Ricardo'

_publ_section_title
;
 The topotactic dehydration of monoclinic
 {[Co(pht)(bpy)(H~2~O)~2~]&#x00B7;2H~2~O}~<i>n~</i> into orthorhombic
 [Co(pht)(bpy)(H~2~O)~2~]~<i>n~</i> (pht is phthalate and bpy is
 4,4'-bipyridine)
;
_journal_coeditor_code SK3564
_journal_issue 10
_journal_name_full 'Acta Crystallographica Section C'
_journal_page_first 978
_journal_page_last 982
_journal_paper_doi 10.1107/S2053229614020427
_journal_volume 70
_journal_year 2014
_chemical_formula_iupac '[Co (C8 H4 O4) (C10 H8 N2) (H2 O)2]'
_chemical_formula_moiety 'C18 H16 Co N2 O6'
_chemical_formula_sum 'C18 H16 Co N2 O6'
_chemical_formula_weight 415.27
_chemical_name_systematic
Poly[diaqua(\m~2~-benzene-1,2-dicarboxylato-\k^2^<i>O</i>^1^:<i>O</i>^2^)(\m~2~-4,4'-bipyridine-\k^2^<i>N</i>:<i>N</i>')cobalt(II)]
_space_group_crystal_system orthorhombic
_space_group_IT_number 31
_space_group_name_Hall 'P 2ac -2'
_space_group_name_H-M_alt 'P m n 21'
_symmetry_space_group_name_Hall 'P 2ac -2'
_symmetry_space_group_name_H-M 'P m n 21'
_atom_sites_solution_hydrogens geom
_audit_creation_method SHELXL2013
_cell_angle_alpha 90.000
_cell_angle_beta 90.000
_cell_angle_gamma 90.000
_cell_formula_units_Z 2
_cell_length_a 7.575(5)
_cell_length_b 11.410(5)
_cell_length_c 10.106(5)
_cell_measurement_reflns_used 902
_cell_measurement_temperature 294(2)
_cell_measurement_theta_max 24.16
_cell_measurement_theta_min 3.82
_cell_volume 873.5(8)
_computing_cell_refinement 'CrysAlis PRO (Oxford Diffraction, 2009)'
_computing_data_collection 'CrysAlis PRO (Oxford Diffraction, 2009)'
_computing_data_reduction 'CrysAlis PRO (Oxford Diffraction, 2009)'
_computing_molecular_graphics 'SHELXTL (Sheldrick, 2008)'
_computing_publication_material
;
SHELXL97 (Sheldrick, 2008) and PLATON (Spek, 2009)
;
_computing_structure_refinement 'SHELXL2013 (Sheldrick, 2013)'
_computing_structure_solution 'SHELXS97 (Sheldrick, 2008)'
_diffrn_ambient_temperature 294(2)
_diffrn_measured_fraction_theta_full 0.994
_diffrn_measured_fraction_theta_max 0.904
_diffrn_measurement_device_type 'Oxford Gemini S Ultra CCD area-detector'
_diffrn_measurement_method '\w scans, thick slices'
_diffrn_radiation_monochromator graphite
_diffrn_radiation_source 'fine-focus sealed tube'
_diffrn_radiation_type MoK\a
_diffrn_radiation_wavelength 0.71073
_diffrn_reflns_av_R_equivalents 0.0780
_diffrn_reflns_limit_h_max 10
_diffrn_reflns_limit_h_min -10
_diffrn_reflns_limit_k_max 14
_diffrn_reflns_limit_k_min -13
_diffrn_reflns_limit_l_max 12
_diffrn_reflns_limit_l_min -12
_diffrn_reflns_number 6622
_diffrn_reflns_theta_full 26.000
_diffrn_reflns_theta_max 29.218
_diffrn_reflns_theta_min 3.806
_exptl_absorpt_coefficient_mu 1.021
_exptl_absorpt_correction_T_max 0.74
_exptl_absorpt_correction_T_min 0.65
_exptl_absorpt_correction_type multi-scan
_exptl_absorpt_process_details '(CrysAlis PRO; Oxford Diffraction, 2009)'
_exptl_crystal_colour violet
_exptl_crystal_density_diffrn 1.579
_exptl_crystal_density_method 'not measured'
_exptl_crystal_description prism
_exptl_crystal_F_000 426
_exptl_crystal_size_max 0.40
_exptl_crystal_size_mid 0.35
_exptl_crystal_size_min 0.30
_refine_diff_density_max 0.714
_refine_diff_density_min -0.415
_refine_ls_abs_structure_details
;
Flack (1983); refined as an inversion twin
;
_refine_ls_abs_structure_Flack 0.33(10)
_refine_ls_extinction_method none
_refine_ls_goodness_of_fit_ref 1.003
_refine_ls_hydrogen_treatment constr
_refine_ls_matrix_type full
_refine_ls_number_parameters 230
_refine_ls_number_reflns 1973
_refine_ls_number_restraints 435
_refine_ls_restrained_S_all 0.923
_refine_ls_R_factor_all 0.0979
_refine_ls_R_factor_gt 0.0635
_refine_ls_shift/su_max 0.000
_refine_ls_shift/su_mean 0.000
_refine_ls_structure_factor_coef Fsqd
_refine_ls_weighting_details 'w = 1/[\s^2^(Fo^2^)+(0.0843P)^2^+0.9480P] where P=(Fo^2^+2Fc^2^)/3'
_refine_ls_weighting_scheme calc
_refine_ls_wR_factor_gt 0.1484
_refine_ls_wR_factor_ref 0.1705
_reflns_number_gt 1427
_reflns_number_total 1973
_reflns_threshold_expression I>2\s(I)
_cod_data_source_file sk3564sup1.cf
_cod_data_source_block I
_cod_depositor_comments 'Adding full bibliography for 2019669.cif.'
_cod_database_code 2019669
_cod_database_fobs_code 2019669
_shelx_space_group_comment
;
The symmetry employed for this shelxl refinement is uniquely defined
by the following loop, which should always be used as a source of
symmetry information in preference to the above space-group names.
They are only intended as comments.
;
_shelxl_version_number .2013

loop_
_space_group_symop_operation_xyz
'x, y, z'
'-x+1/2, -y, z+1/2'
'x+1/2, -y, z+1/2'
'-x, y, z'

loop_
_atom_site_type_symbol
_atom_site_label
_atom_site_fract_x
_atom_site_fract_y
_atom_site_fract_z
_atom_site_U_iso_or_equiv
_atom_site_adp_type
_atom_site_calc_flag
_atom_site_occupancy
_atom_site_disorder_assembly
_atom_site_disorder_group
Co Co1 0.5000 0.11228(9) 0.5146(9) 0.0314(4) Uani d 1 . .
N N12 0.5000 0.3025(5) 0.5173(16) 0.0243(10) Uani d 1 A .
N N22 0.5000 0.9194(5) 0.5078(13) 0.0280(12) Uani d 1 . .
C C32 0.5000 0.5468(6) 0.5227(16) 0.0253(11) Uani d 1 . .
C C82 0.5000 0.6755(6) 0.517(3) 0.0261(11) Uani d 1 A .
O O11 1.016(3) 0.0518(10) 0.6642(17) 0.037(2) Uani d 0.5 A -1
O O21 0.7300(18) 0.1045(11) 0.643(2) 0.0317(17) Uani d 0.5 A -1
O O31 1.004(4) 0.0623(10) 0.3469(15) 0.034(2) Uani d 0.5 A -1
O O41 1.2889(15) 0.1105(12) 0.392(2) 0.0278(18) Uani d 0.5 A -1
C C11 0.9523(16) 0.2410(11) 0.5716(15) 0.0307(12) Uani d 0.5 A -1
C C21 0.8999(15) 0.3482(13) 0.6218(12) 0.0311(14) Uani d 0.5 A -1
H H21A 0.8290 0.3506 0.6969 0.037 Uiso calc 0.5 A -1
C C31 0.951(2) 0.4521(10) 0.5622(17) 0.0311(15) Uani d 0.5 A -1
H H31A 0.9153 0.5232 0.5983 0.037 Uiso calc 0.5 A -1
C C41 1.055(2) 0.4513(12) 0.4496(17) 0.0308(15) Uani d 0.5 A -1
H H41A 1.0880 0.5209 0.4086 0.037 Uiso calc 0.5 A -1
C C51 1.1087(16) 0.3438(13) 0.3996(13) 0.0305(14) Uani d 0.5 A -1
H H51A 1.1793 0.3411 0.3244 0.037 Uiso calc 0.5 A -1
C C61 1.0579(17) 0.2407(10) 0.4607(15) 0.0297(12) Uani d 0.5 A -1
C C71 0.8943(16) 0.1245(14) 0.637(2) 0.0317(14) Uani d 0.5 A -1
C C81 1.1236(17) 0.1252(14) 0.397(2) 0.0289(15) Uani d 0.5 A -1
C C12 0.4313(10) 0.3601(11) 0.6194(14) 0.0253(13) Uani d 0.5 A -2
H H12A 0.3891 0.3172 0.6910 0.030 Uiso calc 0.5 A -2
C C22 0.4198(19) 0.4815(10) 0.6237(15) 0.0255(13) Uani d 0.5 A -2
H H22A 0.3602 0.5188 0.6923 0.031 Uiso calc 0.5 A -2
C C42 0.5555(17) 0.4851(10) 0.4102(14) 0.0255(13) Uani d 0.5 A -2
H H42A 0.5891 0.5249 0.3339 0.031 Uiso calc 0.5 A -2
C C52 0.5595(11) 0.3633(10) 0.4147(14) 0.0253(13) Uani d 0.5 A -2
H H52A 0.6057 0.3228 0.3428 0.030 Uiso calc 0.5 A -2
C C62 0.3551(12) 0.8591(8) 0.4773(10) 0.0284(14) Uani d 0.5 A -2
H H62A 0.2517 0.9000 0.4596 0.034 Uiso calc 0.5 A -2
C C72 0.3522(15) 0.7377(8) 0.4709(18) 0.0275(14) Uani d 0.5 A -2
H H72A 0.2547 0.6983 0.4370 0.033 Uiso calc 0.5 A -2
C C92 0.6590(12) 0.7397(7) 0.529(2) 0.0263(14) Uani d 0.5 A -2
H H92A 0.7672 0.7015 0.5348 0.032 Uiso calc 0.5 A -2
C C102 0.6492(11) 0.8614(8) 0.5333(12) 0.0276(14) Uani d 0.5 A -2
H H10A 0.7502 0.9038 0.5544 0.033 Uiso calc 0.5 A -2
O O1W 0.357(2) 0.1045(12) 0.687(2) 0.027(3) Uani d 0.5 A -2
O O2W 0.659(3) 0.1106(14) 0.333(2) 0.034(4) Uani d 0.5 A -2

loop_
_atom_site_aniso_label
_atom_site_aniso_U_11
_atom_site_aniso_U_22
_atom_site_aniso_U_33
_atom_site_aniso_U_12
_atom_site_aniso_U_13
_atom_site_aniso_U_23
Co1 0.0241(6) 0.0146(5) 0.0555(8) 0.000 0.000 0.0036(13)
N12 0.023(2) 0.0188(18) 0.031(2) 0.000 0.000 0.003(3)
N22 0.029(2) 0.021(2) 0.035(3) 0.000 0.000 0.004(3)
C32 0.025(2) 0.0201(18) 0.031(2) 0.000 0.000 0.003(3)
C82 0.027(2) 0.0206(18) 0.030(2) 0.000 0.000 0.004(3)
O11 0.021(4) 0.027(4) 0.064(5) 0.009(4) 0.000(4) 0.006(4)
O21 0.020(3) 0.021(3) 0.054(3) 0.006(3) 0.000(2) -0.001(4)
O31 0.012(3) 0.031(4) 0.059(5) 0.006(4) -0.004(4) -0.010(4)
O41 0.012(3) 0.021(3) 0.049(4) 0.007(3) -0.008(3) 0.001(4)
C11 0.018(2) 0.022(2) 0.052(2) 0.006(3) -0.0040(18) 0.000(4)
C21 0.019(3) 0.022(2) 0.052(3) 0.007(3) -0.005(2) 0.000(4)
C31 0.020(3) 0.022(2) 0.052(3) 0.006(3) -0.007(2) 0.000(4)
C41 0.019(3) 0.022(2) 0.051(3) 0.005(3) -0.008(2) 0.001(4)
C51 0.018(3) 0.022(2) 0.052(3) 0.005(3) -0.006(2) 0.001(4)
C61 0.016(2) 0.022(2) 0.051(3) 0.007(3) -0.0058(19) 0.000(4)
C71 0.019(3) 0.022(2) 0.054(3) 0.006(3) -0.001(2) 0.000(4)
C81 0.013(3) 0.023(3) 0.051(3) 0.007(3) -0.007(2) 0.000(4)
C12 0.025(2) 0.020(2) 0.032(3) -0.0008(17) 0.0008(17) 0.003(3)
C22 0.025(2) 0.020(2) 0.032(3) -0.0004(17) 0.0007(17) 0.003(3)
C42 0.025(3) 0.020(2) 0.032(3) -0.0001(17) 0.0003(17) 0.003(3)
C52 0.024(2) 0.020(2) 0.032(3) 0.0003(17) 0.0004(16) 0.003(3)
C62 0.029(2) 0.021(2) 0.035(3) -0.0005(15) -0.0011(17) 0.005(3)
C72 0.028(2) 0.021(2) 0.033(3) -0.0004(15) -0.0012(17) 0.005(3)
C92 0.027(2) 0.021(2) 0.031(3) 0.0001(14) -0.0003(17) 0.003(3)
C102 0.029(2) 0.021(2) 0.033(3) 0.0004(14) -0.0004(17) 0.003(3)
O1W 0.016(5) 0.017(7) 0.050(4) -0.004(4) -0.004(4) 0.002(4)
O2W 0.024(6) 0.025(8) 0.053(4) 0.001(5) 0.001(4) 0.004(4)

loop_
_atom_type_symbol
_atom_type_description
_atom_type_scat_dispersion_real
_atom_type_scat_dispersion_imag
_atom_type_scat_source
C C 0.0030 0.0020 'International Tables Vol C Tables 4.2.6.8 and 6.1.1.4'
H H 0.0000 0.0000 'International Tables Vol C Tables 4.2.6.8 and 6.1.1.4'
N N 0.0060 0.0030 'International Tables Vol C Tables 4.2.6.8 and 6.1.1.4'
O O 0.0110 0.0060 'International Tables Vol C Tables 4.2.6.8 and 6.1.1.4'
Co Co 0.3490 0.9720 'International Tables Vol C Tables 4.2.6.8 and 6.1.1.4'

loop_
_geom_angle_atom_site_label_1
_geom_angle_atom_site_label_2
_geom_angle_atom_site_label_3
_geom_angle_site_symmetry_1
_geom_angle_site_symmetry_3
_geom_angle
O41 Co1 N12 1_455 . 91.0(5)
O1W Co1 N12 . . 91.9(6)
O41 Co1 O21 1_455 . 176.9(4)
N12 Co1 O21 . . 91.9(4)
O1W Co1 O2W . . 176.7(6)
N12 Co1 O2W . . 91.1(6)
O41 Co1 N22 1_455 1_545 88.3(5)
O1W Co1 N22 . 1_545 89.0(6)
N12 Co1 N22 . 1_545 178.9(7)
O21 Co1 N22 . 1_545 88.7(4)
O2W Co1 N22 . 1_545 88.0(6)
C52 N12 C12 . . 118.8(7)
C52 N12 Co1 . . 120.9(9)
C12 N12 Co1 . . 120.2(9)
C62 N22 C102 . . 119.1(6)
C62 N22 Co1 . 1_565 121.6(5)
C102 N22 Co1 . 1_565 119.3(5)
C42 C32 C22 . . 117.0(7)
C42 C32 C82 . . 118.0(13)
C22 C32 C82 . . 124.0(12)
C72 C82 C92 . . 116.5(8)
C72 C82 C32 . . 121.2(7)
C92 C82 C32 . . 120.9(4)
C71 O21 Co1 . . 138.7(17)
C81 O41 Co1 . 1_655 139.2(18)
C61 C11 C21 . . 117.9(11)
C61 C11 C71 . . 120.7(15)
C21 C11 C71 . . 121.4(14)
C11 C21 C31 . . 121.1(8)
C11 C21 H21A . . 119.4
C31 C21 H21A . . 119.4
C41 C31 C21 . . 120.8(10)
C41 C31 H31A . . 119.6
C21 C31 H31A . . 119.6
C31 C41 C51 . . 118.2(11)
C31 C41 H41A . . 120.9
C51 C41 H41A . . 120.9
C61 C51 C41 . . 120.5(8)
C61 C51 H51A . . 119.7
C41 C51 H51A . . 119.7
C11 C61 C51 . . 121.5(9)
C11 C61 C81 . . 121.8(15)
C51 C61 C81 . . 116.8(15)
O11 C71 O21 . . 125.7(15)
O11 C71 C11 . . 116.7(11)
O21 C71 C11 . . 116.9(11)
O41 C81 O31 . . 128.3(19)
O41 C81 C61 . . 116.6(12)
O31 C81 C61 . . 114.7(12)
N12 C12 C22 . . 122.8(7)
N12 C12 H12A . . 118.6
C22 C12 H12A . . 118.6
C12 C22 C32 . . 118.7(7)
C12 C22 H22A . . 120.7
C32 C22 H22A . . 120.7
C52 C42 C32 . . 118.8(7)
C52 C42 H42A . . 120.6
C32 C42 H42A . . 120.6
N12 C52 C42 . . 122.8(7)
N12 C52 H52A . . 118.6
C42 C52 H52A . . 118.6
N22 C62 C72 . . 122.7(7)
N22 C62 H62A . . 118.6
C72 C62 H62A . . 118.6
C62 C72 C82 . . 118.4(7)
C62 C72 H72A . . 120.8
C82 C72 H72A . . 120.8
C102 C92 C82 . . 118.3(6)
C102 C92 H92A . . 120.9
C82 C92 H92A . . 120.9
N22 C102 C92 . . 122.3(7)
N22 C102 H10A . . 118.8
C92 C102 H10A . . 118.8

loop_
_geom_bond_atom_site_label_1
_geom_bond_atom_site_label_2
_geom_bond_site_symmetry_2
_geom_bond_distance
Co1 O41 1_455 2.022(14)
Co1 O1W . 2.051(18)
Co1 N12 . 2.171(6)
Co1 O21 . 2.176(16)
Co1 O2W . 2.192(19)
Co1 N22 1_545 2.202(6)
N12 C52 . 1.326(9)
N12 C12 . 1.329(9)
N22 C62 . 1.331(9)
N22 C102 . 1.335(8)
N22 Co1 1_565 2.202(6)
C32 C42 . 1.401(10)
C32 C22 . 1.402(10)
C32 C82 . 1.470(10)
C82 C72 . 1.404(10)
C82 C92 . 1.415(9)
O11 C71 . 1.267(13)
O21 C71 . 1.267(11)
O31 C81 . 1.265(14)
O41 C81 . 1.264(11)
O41 Co1 1_655 2.022(14)
C11 C61 . 1.377(9)
C11 C21 . 1.382(9)
C11 C71 . 1.550(12)
C21 C31 . 1.385(9)
C21 H21A . 0.9300
C31 C41 . 1.384(9)
C31 H31A . 0.9300
C41 C51 . 1.387(9)
C41 H41A . 0.9300
C51 C61 . 1.384(9)
C51 H51A . 0.9300
C61 C81 . 1.547(12)
C12 C22 . 1.389(10)
C12 H12A . 0.9300
C22 H22A . 0.9300
C42 C52 . 1.391(10)
C42 H42A . 0.9300
C52 H52A . 0.9300
C62 C72 . 1.387(10)
C62 H62A . 0.9300
C72 H72A . 0.9300
C92 C102 . 1.391(10)
C92 H92A . 0.9300
C102 H10A . 0.9300
